data_7002566
loop_
_publ_author_name
'Jia, Ai-Quan'
'Jin, Guo-Xin'

_publ_section_title
;
 Syntheses, characterization, and ethylene polymerization of titanium
 and zirconium complexes with [N, O] ligands
;
_journal_coden_ASTM DTARAF
_journal_issue 41
_journal_name_full 'Dalton Transactions'
_journal_page_first 8838
_journal_page_last 8845
_journal_paper_doi 10.1039/b907598d
_journal_year 2009
_chemical_formula_sum 'C28 H20 Cl2 N2 O2 S2 Zr'
_chemical_formula_weight 642.70
_space_group_IT_number 43
_symmetry_cell_setting orthorhombic
_symmetry_space_group_name_Hall 'F 2 -2d'
_symmetry_space_group_name_H-M 'F d d 2'
_atom_sites_solution_hydrogens geom
_atom_sites_solution_primary direct
_atom_sites_solution_secondary difmap
_audit_creation_method SHELXL-97
_cell_angle_alpha 90.00
_cell_angle_beta 90.00
_cell_angle_gamma 90.00
_cell_formula_units_Z 16
_cell_length_a 28.606(8)
_cell_length_b 30.227(9)
_cell_length_c 13.172(4)
_cell_measurement_reflns_used 996
_cell_measurement_temperature 293(2)
_cell_measurement_theta_max 21.478
_cell_measurement_theta_min 2.643
_cell_volume 11389(6)
_computing_cell_refinement 'Bruker SMART'
_computing_data_collection 'Bruker SMART'
_computing_data_reduction 'Bruker SHELXTL'
_computing_molecular_graphics 'Bruker SHELXTL'
_computing_publication_material 'Bruker SHELXTL'
_computing_structure_refinement 'SHELXL-97 (Sheldrick, 1997)'
_computing_structure_solution 'SHELXS-97 (Sheldrick, 1990)'
_diffrn_ambient_temperature 293(2)
_diffrn_measured_fraction_theta_full 0.988
_diffrn_measured_fraction_theta_max 0.988
_diffrn_measurement_device_type 'CCD area detector'
_diffrn_measurement_method 'phi and omega scans'
_diffrn_radiation_monochromator graphite
_diffrn_radiation_source 'fine-focus sealed tube'
_diffrn_radiation_type MoK\a
_diffrn_radiation_wavelength 0.71073
_diffrn_reflns_av_R_equivalents 0.0554
_diffrn_reflns_av_sigmaI/netI 0.0734
_diffrn_reflns_limit_h_max 35
_diffrn_reflns_limit_h_min -36
_diffrn_reflns_limit_k_max 37
_diffrn_reflns_limit_k_min -38
_diffrn_reflns_limit_l_max 6
_diffrn_reflns_limit_l_min -16
_diffrn_reflns_number 13619
_diffrn_reflns_theta_full 27.14
_diffrn_reflns_theta_max 27.14
_diffrn_reflns_theta_min 1.83
_diffrn_standards_decay_% 4.01
_exptl_absorpt_coefficient_mu 0.749
_exptl_absorpt_correction_T_max 0.9425
_exptl_absorpt_correction_T_min 0.9289
_exptl_absorpt_correction_type multi-scan
_exptl_absorpt_process_details sadabs
_exptl_crystal_colour white
_exptl_crystal_density_diffrn 1.499
_exptl_crystal_density_method 'not measured'
_exptl_crystal_description prism
_exptl_crystal_F_000 5184
_exptl_crystal_size_max 0.10
_exptl_crystal_size_mid 0.10
_exptl_crystal_size_min 0.08
_refine_diff_density_max 0.342
_refine_diff_density_min -0.278
_refine_diff_density_rms 0.053
_refine_ls_abs_structure_details 'Flack H D (1983), Acta Cryst. A39, 876-881'
_refine_ls_abs_structure_Flack 0.00(14)
_refine_ls_extinction_method none
_refine_ls_goodness_of_fit_ref 0.868
_refine_ls_hydrogen_treatment constr
_refine_ls_matrix_type full
_refine_ls_number_parameters 337
_refine_ls_number_reflns 4422
_refine_ls_number_restraints 1
_refine_ls_restrained_S_all 0.868
_refine_ls_R_factor_all 0.0541
_refine_ls_R_factor_gt 0.0362
_refine_ls_shift/su_max 0.001
_refine_ls_shift/su_mean 0.000
_refine_ls_structure_factor_coef Fsqd
_refine_ls_weighting_details 'calc w=1/[\s^2^(Fo^2^)+(0.0347P)^2^+0.0000P] where P=(Fo^2^+2Fc^2^)/3'
_refine_ls_weighting_scheme calc
_refine_ls_wR_factor_gt 0.0734
_refine_ls_wR_factor_ref 0.0802
_reflns_number_gt 3167
_reflns_number_total 4422
_reflns_threshold_expression >2sigma(I)
_cod_data_source_file B907598D.txt
_cod_data_source_block f80330a
_cod_depositor_comments
;
The following automatic conversions were performed:
'_symmetry_cell_setting' value 'Orthorhombic' changed to 'orthorhombic'
according to '/home/saulius/struct/CIF-dictionaries/cif_core.dic'
dictionary named 'cif_core.dic' version 2.4.1 from 2010-06-29.

Automatic conversion script
Id: cif_fix_enum 1527 2010-12-29 10:47:43Z saulius 
;
_cod_original_cell_volume 11390(6)
_cod_original_sg_symbol_H-M Fdd2
_cod_database_code 7002566

loop_
_symmetry_equiv_pos_as_xyz
'x, y, z'
'-x, -y, z'
'x+1/4, -y+1/4, z+1/4'
'-x+1/4, y+1/4, z+1/4'
'x, y+1/2, z+1/2'
'-x, -y+1/2, z+1/2'
'x+1/4, -y+3/4, z+3/4'
'-x+1/4, y+3/4, z+3/4'
'x+1/2, y, z+1/2'
'-x+1/2, -y, z+1/2'
'x+3/4, -y+1/4, z+3/4'
'-x+3/4, y+1/4, z+3/4'
'x+1/2, y+1/2, z'
'-x+1/2, -y+1/2, z'
'x+3/4, -y+3/4, z+1/4'
'-x+3/4, y+3/4, z+1/4'

loop_
_atom_site_label
_atom_site_type_symbol
_atom_site_fract_x
_atom_site_fract_y
_atom_site_fract_z
_atom_site_U_iso_or_equiv
_atom_site_adp_type
_atom_site_occupancy
_atom_site_symmetry_multiplicity
_atom_site_calc_flag
_atom_site_refinement_flags
_atom_site_disorder_assembly
_atom_site_disorder_group
Zr1 Zr 0.491147(17) 0.806339(13) 0.14889(6) 0.03785(12) Uani 1 1 d . . .
N1 N 0.53342(14) 0.86868(13) 0.0858(4) 0.0405(10) Uani 1 1 d . . .
N2 N 0.43986(13) 0.86233(13) 0.2063(3) 0.0382(10) Uani 1 1 d . . .
O1 O 0.52842(12) 0.82563(10) 0.2676(3) 0.0412(9) Uani 1 1 d . . .
O2 O 0.45139(12) 0.81853(11) 0.0304(3) 0.0465(9) Uani 1 1 d . . .
S1 S 0.56711(7) 0.94718(5) 0.08180(12) 0.0658(5) Uani 1 1 d . . .
S2 S 0.40248(5) 0.93978(4) 0.20646(12) 0.0517(4) Uani 1 1 d . . .
Cl1 Cl 0.54722(5) 0.75679(4) 0.07173(12) 0.0574(4) Uani 1 1 d . . .
Cl2 Cl 0.44263(5) 0.75113(4) 0.22786(13) 0.0659(5) Uani 1 1 d . . .
C1 C 0.53894(17) 0.86464(18) 0.3129(4) 0.0437(14) Uani 1 1 d . . .
C2 C 0.54622(19) 0.8650(2) 0.4175(4) 0.0532(15) Uani 1 1 d . . .
C3 C 0.5530(2) 0.9050(2) 0.4657(5) 0.070(2) Uani 1 1 d . . .
H3 H 0.5568 0.9058 0.5358 0.084 Uiso 1 1 calc R . .
C4 C 0.5541(3) 0.9430(3) 0.4114(6) 0.093(2) Uani 1 1 d . . .
H4 H 0.5585 0.9697 0.4450 0.112 Uiso 1 1 calc R . .
C5 C 0.5487(2) 0.9429(2) 0.3060(5) 0.0696(19) Uani 1 1 d . . .
H5 H 0.5493 0.9693 0.2700 0.084 Uiso 1 1 calc R . .
C6 C 0.54242(19) 0.90324(17) 0.2555(4) 0.0443(13) Uani 1 1 d . . .
C7 C 0.54430(15) 0.90160(15) 0.1457(5) 0.0428(12) Uani 1 1 d . . .
C8 C 0.54408(19) 0.87765(16) -0.0163(4) 0.0391(13) Uani 1 1 d . . .
C9 C 0.53967(17) 0.84896(18) -0.0981(5) 0.0505(14) Uani 1 1 d . . .
H9 H 0.5288 0.8203 -0.0886 0.061 Uiso 1 1 calc R . .
C10 C 0.5517(2) 0.8636(2) -0.1931(5) 0.0555(16) Uani 1 1 d . . .
H10 H 0.5479 0.8451 -0.2489 0.067 Uiso 1 1 calc R . .
C11 C 0.5692(2) 0.9053(2) -0.2063(5) 0.0618(18) Uani 1 1 d . . .
H11 H 0.5771 0.9146 -0.2713 0.074 Uiso 1 1 calc R . .
C12 C 0.5753(2) 0.9331(2) -0.1276(5) 0.0647(19) Uani 1 1 d . . .
H12 H 0.5880 0.9611 -0.1375 0.078 Uiso 1 1 calc R . .
C13 C 0.5623(2) 0.91942(18) -0.0331(5) 0.0497(15) Uani 1 1 d . . .
C14 C 0.5478(3) 0.8203(2) 0.4768(5) 0.0712(19) Uani 1 1 d . . .
H14A H 0.5193 0.8042 0.4654 0.107 Uiso 1 1 calc R . .
H14B H 0.5513 0.8261 0.5481 0.107 Uiso 1 1 calc R . .
H14C H 0.5739 0.8030 0.4535 0.107 Uiso 1 1 calc R . .
C15 C 0.43486(18) 0.85389(17) -0.0186(4) 0.0443(14) Uani 1 1 d . . .
C16 C 0.42544(19) 0.8519(2) -0.1234(4) 0.0527(16) Uani 1 1 d . . .
C17 C 0.4124(2) 0.8900(2) -0.1728(5) 0.0616(17) Uani 1 1 d . . .
H17 H 0.4075 0.8892 -0.2426 0.074 Uiso 1 1 calc R . .
C18 C 0.4064(2) 0.9291(2) -0.1221(5) 0.0677(19) Uani 1 1 d . . .
H18 H 0.3978 0.9543 -0.1581 0.081 Uiso 1 1 calc R . .
C19 C 0.4127(2) 0.93172(18) -0.0205(5) 0.0555(16) Uani 1 1 d . . .
H19 H 0.4076 0.9584 0.0130 0.067 Uiso 1 1 calc R . .
C20 C 0.42705(18) 0.89399(16) 0.0348(4) 0.0399(12) Uani 1 1 d . . .
C21 C 0.42648(15) 0.89522(15) 0.1454(5) 0.0379(11) Uani 1 1 d . . .
C22 C 0.42853(19) 0.87199(18) 0.3067(4) 0.0438(14) Uani 1 1 d . . .
C23 C 0.43446(18) 0.84447(18) 0.3919(5) 0.0524(14) Uani 1 1 d . . .
H23 H 0.4476 0.8165 0.3837 0.063 Uiso 1 1 calc R . .
C24 C 0.4213(2) 0.8581(2) 0.4857(5) 0.0611(18) Uani 1 1 d . . .
H24 H 0.4248 0.8394 0.5412 0.073 Uiso 1 1 calc R . .
C25 C 0.4023(2) 0.9009(2) 0.4984(5) 0.0647(18) Uani 1 1 d . . .
H25 H 0.3939 0.9104 0.5630 0.078 Uiso 1 1 calc R . .
C26 C 0.3962(2) 0.9284(2) 0.4182(5) 0.0572(17) Uani 1 1 d . . .
H26 H 0.3839 0.9566 0.4277 0.069 Uiso 1 1 calc R . .
C27 C 0.40854(18) 0.91390(18) 0.3213(4) 0.0441(14) Uani 1 1 d . . .
C28 C 0.4326(2) 0.8072(2) -0.1787(6) 0.077(2) Uani 1 1 d . . .
H28A H 0.4206 0.8093 -0.2465 0.115 Uiso 1 1 calc R . .
H28B H 0.4164 0.7843 -0.1426 0.115 Uiso 1 1 calc R . .
H28C H 0.4654 0.8004 -0.1811 0.115 Uiso 1 1 calc R . .

loop_
_atom_site_aniso_label
_atom_site_aniso_U_11
_atom_site_aniso_U_22
_atom_site_aniso_U_33
_atom_site_aniso_U_23
_atom_site_aniso_U_13
_atom_site_aniso_U_12
Zr1 0.0473(2) 0.0297(2) 0.0366(2) 0.0019(3) -0.0052(3) -0.0029(2)
N1 0.051(3) 0.028(2) 0.043(3) -0.003(2) 0.000(2) 0.0000(19)
N2 0.041(2) 0.045(2) 0.029(3) 0.004(2) -0.002(2) -0.0012(19)
O1 0.052(2) 0.0335(19) 0.038(2) 0.0069(17) -0.0088(18) -0.0059(16)
O2 0.058(2) 0.044(2) 0.038(2) -0.0025(18) -0.0077(19) 0.0037(17)
S1 0.1056(13) 0.0466(8) 0.0453(10) 0.0015(8) 0.0052(9) -0.0270(8)
S2 0.0634(9) 0.0466(8) 0.0451(10) -0.0026(7) -0.0006(8) 0.0093(7)
Cl1 0.0688(9) 0.0415(8) 0.0617(11) -0.0073(7) 0.0006(8) 0.0062(6)
Cl2 0.0786(11) 0.0473(9) 0.0719(13) 0.0110(8) 0.0015(9) -0.0186(7)
C1 0.040(3) 0.057(4) 0.034(4) 0.001(3) -0.003(3) -0.002(2)
C2 0.057(3) 0.073(4) 0.030(4) -0.001(3) -0.002(3) -0.014(3)
C3 0.104(5) 0.072(4) 0.035(4) 0.004(3) -0.002(4) -0.033(4)
C4 0.137(6) 0.085(5) 0.058(5) -0.041(4) 0.011(5) -0.045(5)
C5 0.111(6) 0.053(4) 0.045(4) -0.001(3) -0.002(4) -0.030(4)
C6 0.058(4) 0.037(3) 0.039(4) -0.007(3) -0.003(3) -0.012(2)
C7 0.040(3) 0.039(3) 0.049(4) 0.004(3) -0.002(3) -0.001(2)
C8 0.044(3) 0.039(3) 0.034(3) 0.005(3) 0.005(2) 0.000(2)
C9 0.047(3) 0.051(3) 0.054(4) 0.010(4) -0.001(4) 0.003(2)
C10 0.056(4) 0.069(4) 0.041(4) 0.006(3) 0.003(3) 0.014(3)
C11 0.071(4) 0.073(4) 0.041(4) 0.019(4) 0.006(3) 0.009(3)
C12 0.091(5) 0.054(4) 0.048(5) 0.006(3) 0.007(4) -0.009(3)
C13 0.066(4) 0.046(3) 0.037(4) -0.003(3) 0.003(3) -0.006(3)
C14 0.093(5) 0.077(4) 0.043(4) 0.008(4) -0.010(4) -0.020(4)
C15 0.040(3) 0.046(3) 0.047(4) -0.004(3) 0.002(3) 0.000(2)
C16 0.052(3) 0.065(4) 0.041(4) -0.013(3) -0.008(3) 0.003(3)
C17 0.074(4) 0.079(5) 0.032(4) 0.005(3) -0.012(3) 0.013(4)
C18 0.086(5) 0.065(4) 0.052(5) 0.029(4) -0.007(4) 0.008(3)
C19 0.072(4) 0.045(3) 0.050(4) -0.004(3) -0.004(3) 0.007(3)
C20 0.042(3) 0.043(3) 0.034(3) 0.002(3) -0.004(3) -0.001(2)
C21 0.036(3) 0.037(2) 0.040(3) 0.001(3) -0.008(3) -0.0034(19)
C22 0.040(3) 0.052(3) 0.039(4) -0.005(3) 0.003(3) -0.004(3)
C23 0.065(4) 0.053(3) 0.039(4) 0.008(3) -0.003(4) 0.002(3)
C24 0.059(4) 0.085(5) 0.039(4) 0.002(4) 0.004(3) -0.001(3)
C25 0.058(4) 0.094(5) 0.042(4) 0.000(4) 0.002(3) 0.000(4)
C26 0.063(4) 0.061(4) 0.048(5) -0.011(3) 0.001(3) 0.006(3)
C27 0.040(3) 0.053(3) 0.040(4) 0.000(3) -0.003(3) -0.005(3)
C28 0.082(5) 0.086(5) 0.062(5) -0.024(4) -0.026(4) 0.011(4)

loop_
_atom_type_symbol
_atom_type_description
_atom_type_scat_dispersion_real
_atom_type_scat_dispersion_imag
_atom_type_scat_source
C C 0.0033 0.0016 'International Tables Vol C Tables 4.2.6.8 and 6.1.1.4'
H H 0.0000 0.0000 'International Tables Vol C Tables 4.2.6.8 and 6.1.1.4'
N N 0.0061 0.0033 'International Tables Vol C Tables 4.2.6.8 and 6.1.1.4'
O O 0.0106 0.0060 'International Tables Vol C Tables 4.2.6.8 and 6.1.1.4'
S S 0.1246 0.1234 'International Tables Vol C Tables 4.2.6.8 and 6.1.1.4'
Cl Cl 0.1484 0.1585 'International Tables Vol C Tables 4.2.6.8 and 6.1.1.4'
Zr Zr -2.9673 0.5597 'International Tables Vol C Tables 4.2.6.8 and 6.1.1.4'

loop_
_geom_angle_atom_site_label_1
_geom_angle_atom_site_label_2
_geom_angle_atom_site_label_3
_geom_angle
_geom_angle_site_symmetry_1
_geom_angle_site_symmetry_3
_geom_angle_publ_flag
O2 Zr1 O1 152.01(12) . . ?
O2 Zr1 N2 76.13(14) . . ?
O1 Zr1 N2 82.59(14) . . ?
O2 Zr1 N1 82.48(15) . . ?
O1 Zr1 N1 76.68(15) . . ?
N2 Zr1 N1 81.98(13) . . ?
O2 Zr1 Cl2 98.01(11) . . ?
O1 Zr1 Cl2 99.98(11) . . ?
N2 Zr1 Cl2 90.02(10) . . ?
N1 Zr1 Cl2 171.64(11) . . ?
O2 Zr1 Cl1 99.58(11) . . ?
O1 Zr1 Cl1 99.03(11) . . ?
N2 Zr1 Cl1 171.64(11) . . ?
N1 Zr1 Cl1 90.39(11) . . ?
Cl2 Zr1 Cl1 97.74(5) . . ?
C7 N1 C8 112.2(5) . . ?
C7 N1 Zr1 120.8(4) . . ?
C8 N1 Zr1 126.5(3) . . ?
C21 N2 C22 110.4(4) . . ?
C21 N2 Zr1 121.3(3) . . ?
C22 N2 Zr1 126.7(3) . . ?
C1 O1 Zr1 136.3(3) . . ?
C15 O2 Zr1 137.6(3) . . ?
C13 S1 C7 90.5(3) . . ?
C27 S2 C21 90.9(3) . . ?
O1 C1 C6 120.4(5) . . ?
O1 C1 C2 118.3(5) . . ?
C6 C1 C2 121.3(5) . . ?
C3 C2 C1 118.8(6) . . ?
C3 C2 C14 121.6(5) . . ?
C1 C2 C14 119.5(5) . . ?
C4 C3 C2 120.3(6) . . ?
C3 C4 C5 121.4(6) . . ?
C6 C5 C4 119.6(6) . . ?
C5 C6 C1 118.3(5) . . ?
C5 C6 C7 120.3(5) . . ?
C1 C6 C7 121.0(5) . . ?
N1 C7 C6 128.3(5) . . ?
N1 C7 S1 113.6(5) . . ?
C6 C7 S1 118.0(4) . . ?
C13 C8 C9 118.6(5) . . ?
C13 C8 N1 114.3(5) . . ?
C9 C8 N1 127.0(5) . . ?
C10 C9 C8 118.9(5) . . ?
C11 C10 C9 120.4(6) . . ?
C12 C11 C10 121.7(6) . . ?
C11 C12 C13 118.5(6) . . ?
C12 C13 C8 121.7(6) . . ?
C12 C13 S1 128.9(5) . . ?
C8 C13 S1 109.3(4) . . ?
O2 C15 C16 120.5(5) . . ?
O2 C15 C20 120.0(5) . . ?
C16 C15 C20 119.5(5) . . ?
C17 C16 C15 118.7(5) . . ?
C17 C16 C28 123.0(6) . . ?
C15 C16 C28 118.2(5) . . ?
C18 C17 C16 121.9(6) . . ?
C19 C18 C17 121.0(6) . . ?
C18 C19 C20 120.1(6) . . ?
C19 C20 C15 118.6(5) . . ?
C19 C20 C21 119.4(5) . . ?
C15 C20 C21 121.3(5) . . ?
N2 C21 C20 125.4(5) . . ?
N2 C21 S2 114.7(4) . . ?
C20 C21 S2 119.6(4) . . ?
N2 C22 C27 114.5(5) . . ?
N2 C22 C23 127.3(5) . . ?
C27 C22 C23 118.3(5) . . ?
C24 C23 C22 121.0(5) . . ?
C23 C24 C25 119.5(6) . . ?
C26 C25 C24 121.3(6) . . ?
C25 C26 C27 119.1(6) . . ?
C26 C27 C22 120.8(6) . . ?
C26 C27 S2 129.7(5) . . ?
C22 C27 S2 109.4(4) . . ?

loop_
_geom_bond_atom_site_label_1
_geom_bond_atom_site_label_2
_geom_bond_distance
_geom_bond_site_symmetry_2
_geom_bond_publ_flag
Zr1 O2 1.966(4) . ?
Zr1 O1 1.980(4) . ?
Zr1 N2 2.364(4) . ?
Zr1 N1 2.388(4) . ?
Zr1 Cl2 2.4069(15) . ?
Zr1 Cl1 2.4186(16) . ?
N1 C7 1.307(6) . ?
N1 C8 1.406(7) . ?
N2 C21 1.334(6) . ?
N2 C22 1.393(7) . ?
O1 C1 1.355(6) . ?
O2 C15 1.335(6) . ?
S1 C13 1.737(6) . ?
S1 C7 1.741(5) . ?
S2 C27 1.712(6) . ?
S2 C21 1.713(5) . ?
C1 C6 1.394(7) . ?
C1 C2 1.394(8) . ?
C2 C3 1.380(8) . ?
C2 C14 1.561(8) . ?
C3 C4 1.353(10) . ?
C4 C5 1.398(10) . ?
C5 C6 1.382(7) . ?
C6 C7 1.449(8) . ?
C8 C13 1.384(7) . ?
C8 C9 1.389(8) . ?
C9 C10 1.371(8) . ?
C10 C11 1.366(8) . ?
C11 C12 1.347(8) . ?
C12 C13 1.363(8) . ?
C15 C16 1.408(8) . ?
C15 C20 1.419(7) . ?
C16 C17 1.374(8) . ?
C16 C28 1.548(7) . ?
C17 C18 1.369(8) . ?
C18 C19 1.353(9) . ?
C19 C20 1.414(7) . ?
C20 C21 1.457(8) . ?
C22 C27 1.403(7) . ?
C22 C23 1.407(8) . ?
C23 C24 1.355(8) . ?
C24 C25 1.415(9) . ?
C25 C26 1.356(8) . ?
C26 C27 1.396(8) . ?
